data_7005950
loop_
_publ_author_name
'Chu, Qian'
'Liu, Guang-Xiang'
'Huang, Yong-Qing'
'Wang, Xiao-Feng'
'Sun, Wei-Yin'

_publ_section_title
;
 Syntheses, structures, and optical properties of novel zinc(ii)
 complexes with multicarboxylate and N-donor ligands.
;
_journal_issue 38
_journal_name_full 'Dalton transactions (Cambridge, England : 2003)'
_journal_page_first 4302
_journal_page_last 4311
_journal_paper_doi 10.1039/b707159k
_journal_year 2007
_chemical_formula_moiety 'C26 H16 N2 O10 Zn2, C5 H4 N'
_chemical_formula_sum 'C31 H20 N3 O10 Zn2'
_chemical_formula_weight 725.24
_chemical_name_common ((Zn2(OA)(bipy)(H2O))-0.5(bipy))
_chemical_name_systematic
;
?
;
_space_group_IT_number 14
_symmetry_cell_setting monoclinic
_symmetry_space_group_name_Hall '-P 2yn'
_symmetry_space_group_name_H-M 'P 1 21/n 1'
_atom_sites_solution_hydrogens geom
_atom_sites_solution_primary direct
_atom_sites_solution_secondary difmap
_audit_creation_method SHELXL-97
_cell_angle_alpha 90.00
_cell_angle_beta 91.800(2)
_cell_angle_gamma 90.00
_cell_formula_units_Z 4
_cell_length_a 10.9129(11)
_cell_length_b 15.0557(15)
_cell_length_c 16.4468(17)
_cell_measurement_reflns_used 5679
_cell_measurement_temperature 293(2)
_cell_measurement_theta_max 28.2
_cell_measurement_theta_min 2.3
_cell_volume 2700.9(5)
_computing_cell_refinement 'SMART'(Bruker, 2000)'
_computing_data_collection 'SMART (Bruker, 2000)'
_computing_data_reduction 'SAINT (Bruker, 2000)'
_computing_molecular_graphics 'Bruker SHELXTL'
_computing_publication_material 'Bruker SHELXTL'
_computing_structure_refinement 'SHELXL-97 (Sheldrick, 1997)'
_computing_structure_solution 'SHELXS-97 (Sheldrick, 1990)'
_diffrn_ambient_temperature 293(2)
_diffrn_measured_fraction_theta_full 1.000
_diffrn_measured_fraction_theta_max 1.000
_diffrn_measurement_device_type 'Bruker Smart Aepex CCD area detector'
_diffrn_measurement_method 'phi and omega scans'
_diffrn_radiation_monochromator graphite
_diffrn_radiation_source 'sealed tube'
_diffrn_radiation_type MoK\a
_diffrn_radiation_wavelength 0.71073
_diffrn_reflns_av_R_equivalents 0.0295
_diffrn_reflns_av_sigmaI/netI 0.0320
_diffrn_reflns_limit_h_max 12
_diffrn_reflns_limit_h_min -11
_diffrn_reflns_limit_k_max 14
_diffrn_reflns_limit_k_min -17
_diffrn_reflns_limit_l_max 18
_diffrn_reflns_limit_l_min -19
_diffrn_reflns_number 13226
_diffrn_reflns_theta_full 25.00
_diffrn_reflns_theta_max 25.00
_diffrn_reflns_theta_min 1.83
_exptl_absorpt_coefficient_mu 1.847
_exptl_absorpt_correction_T_max 0.7565
_exptl_absorpt_correction_T_min 0.7089
_exptl_absorpt_correction_type multi-scan
_exptl_absorpt_process_details 'SADABS(Bruker, 2000)'
_exptl_crystal_colour 'Pale yellow'
_exptl_crystal_density_diffrn 1.784
_exptl_crystal_density_method 'not measured'
_exptl_crystal_description block
_exptl_crystal_F_000 1468
_exptl_crystal_size_max 0.20
_exptl_crystal_size_mid 0.20
_exptl_crystal_size_min 0.16
_refine_diff_density_max 0.462
_refine_diff_density_min -0.325
_refine_diff_density_rms 0.069
_refine_ls_extinction_method none
_refine_ls_goodness_of_fit_ref 1.037
_refine_ls_hydrogen_treatment mixed
_refine_ls_matrix_type full
_refine_ls_number_parameters 421
_refine_ls_number_reflns 4744
_refine_ls_number_restraints 2
_refine_ls_restrained_S_all 1.037
_refine_ls_R_factor_all 0.0385
_refine_ls_R_factor_gt 0.0334
_refine_ls_shift/su_max 0.001
_refine_ls_shift/su_mean 0.000
_refine_ls_structure_factor_coef Fsqd
_refine_ls_weighting_details 'calc w=1/[\s^2^(Fo^2^)+(0.0425P)^2^+2.5729P] where P=(Fo^2^+2Fc^2^)/3'
_refine_ls_weighting_scheme calc
_refine_ls_wR_factor_gt 0.0852
_refine_ls_wR_factor_ref 0.0874
_reflns_number_gt 4236
_reflns_number_total 4744
_reflns_threshold_expression >2sigma(I)
_cod_data_source_file b707159k.txt
_cod_data_source_block 1
_cod_original_sg_symbol_H-M 'P 21/n'
_cod_database_code 7005950

loop_
_symmetry_equiv_pos_as_xyz
'x, y, z'
'-x+1/2, y+1/2, -z+1/2'
'-x, -y, -z'
'x-1/2, -y-1/2, z-1/2'

loop_
_atom_site_label
_atom_site_type_symbol
_atom_site_fract_x
_atom_site_fract_y
_atom_site_fract_z
_atom_site_U_iso_or_equiv
_atom_site_adp_type
_atom_site_occupancy
_atom_site_symmetry_multiplicity
_atom_site_calc_flag
_atom_site_refinement_flags
_atom_site_disorder_assembly
_atom_site_disorder_group
Zn1 Zn 0.71397(3) 0.60204(2) 1.032283(19) 0.02555(10) Uani 1 1 d . . .
Zn2 Zn 1.10345(3) 0.64863(2) 0.867763(19) 0.03065(11) Uani 1 1 d . . .
O1 O 1.2218(2) 0.57892(14) 0.93251(12) 0.0417(6) Uani 1 1 d . . .
O1W O 1.2481(2) 0.68170(16) 0.77910(15) 0.0457(6) Uani 1 1 d D . .
H1WA H 1.259(4) 0.652(2) 0.7385(17) 0.055 Uiso 1 1 d D . .
H1WB H 1.240(4) 0.7330(15) 0.762(2) 0.055 Uiso 1 1 d D . .
O2 O 1.26504(19) 0.50113(12) 1.04049(12) 0.0342(5) Uani 1 1 d . . .
O3 O 0.97256(19) 0.62403(15) 0.95996(12) 0.0380(5) Uani 1 1 d . . .
O4 O 0.86741(18) 0.64731(14) 1.07400(12) 0.0350(5) Uani 1 1 d . . .
O5 O 1.1386(2) 0.85158(13) 1.22908(13) 0.0426(6) Uani 1 1 d . . .
O6 O 0.91658(19) 1.07847(14) 1.38800(12) 0.0353(5) Uani 1 1 d . . .
O7 O 0.8356(2) 1.16882(15) 1.29861(14) 0.0455(6) Uani 1 1 d . . .
O8 O 0.8642(3) 1.19765(19) 1.10249(17) 0.0727(9) Uani 1 1 d . . .
O9 O 1.0037(2) 1.25213(15) 1.18049(17) 0.0537(7) Uani 1 1 d . . .
C1 C 1.2261(2) 0.56987(18) 1.00786(17) 0.0278(6) Uani 1 1 d . . .
C2 C 1.1929(3) 0.64546(17) 1.06427(16) 0.0261(6) Uani 1 1 d . . .
C3 C 1.2874(3) 0.6767(2) 1.11099(19) 0.0357(7) Uani 1 1 d . . .
H3 H 1.3646 0.6511 1.1076 0.043 Uiso 1 1 calc R . .
C4 C 1.2695(3) 0.7471(2) 1.16415(19) 0.0381(7) Uani 1 1 d . . .
H4 H 1.3356 0.7693 1.1949 0.046 Uiso 1 1 calc R . .
C5 C 1.1553(3) 0.78450(19) 1.17192(18) 0.0333(7) Uani 1 1 d . . .
C6 C 1.0579(3) 0.75118(19) 1.12968(17) 0.0317(6) Uani 1 1 d . . .
H6 H 0.9797 0.7737 1.1372 0.038 Uiso 1 1 calc R . .
C7 C 1.0764(2) 0.68207(17) 1.07424(16) 0.0251(6) Uani 1 1 d . . .
C8 C 0.9655(3) 0.64781(17) 1.03204(17) 0.0263(6) Uani 1 1 d . . .
C9 C 0.9060(3) 1.10866(18) 1.31638(17) 0.0282(6) Uani 1 1 d . . .
C10 C 0.9793(3) 1.06200(18) 1.25054(17) 0.0288(6) Uani 1 1 d . . .
C11 C 1.0284(3) 0.97914(18) 1.26668(18) 0.0322(6) Uani 1 1 d . . .
H11 H 1.0236 0.9552 1.3186 0.039 Uiso 1 1 calc R . .
C12 C 1.0856(3) 0.93046(18) 1.20556(18) 0.0330(7) Uani 1 1 d . . .
C13 C 1.0933(3) 0.9620(2) 1.12715(19) 0.0387(7) Uani 1 1 d . . .
H13 H 1.1289 0.9285 1.0867 0.046 Uiso 1 1 calc R . .
C14 C 1.0461(3) 1.0448(2) 1.11126(19) 0.0390(7) Uani 1 1 d . . .
H14 H 1.0516 1.0680 1.0591 0.047 Uiso 1 1 calc R . .
C15 C 0.9896(3) 1.09587(18) 1.17139(19) 0.0332(7) Uani 1 1 d . . .
C16 C 0.9474(3) 1.1874(2) 1.1500(2) 0.0438(8) Uani 1 1 d . . .
C17 C 0.9237(3) 0.5292(2) 0.7864(2) 0.0434(8) Uani 1 1 d . . .
H17 H 0.8673 0.5685 0.8077 0.052 Uiso 1 1 calc R . .
C18 C 0.8831(3) 0.4604(2) 0.7401(2) 0.0442(8) Uani 1 1 d . . .
H18 H 0.7993 0.4529 0.7304 0.053 Uiso 1 1 calc R . .
C19 C 0.9657(3) 0.39968(18) 0.70635(17) 0.0303(6) Uani 1 1 d . . .
C20 C 1.0872(3) 0.4112(2) 0.7253(2) 0.0417(8) Uani 1 1 d . . .
H20 H 1.1457 0.3720 0.7064 0.050 Uiso 1 1 calc R . .
C21 C 1.1201(3) 0.4817(2) 0.7725(2) 0.0398(8) Uani 1 1 d . . .
H21 H 1.2030 0.4892 0.7855 0.048 Uiso 1 1 calc R . .
C22 C 0.9268(3) 0.32710(18) 0.65200(17) 0.0299(6) Uani 1 1 d . . .
C23 C 0.8052(3) 0.3153(2) 0.6346(2) 0.0498(9) Uani 1 1 d . . .
H23 H 0.7471 0.3517 0.6580 0.060 Uiso 1 1 calc R . .
C24 C 0.7706(3) 0.2500(2) 0.5830(2) 0.0498(9) Uani 1 1 d . . .
H24 H 0.6872 0.2426 0.5715 0.060 Uiso 1 1 calc R . .
C25 C 0.9664(3) 0.2030(2) 0.5656(2) 0.0414(8) Uani 1 1 d . . .
H25 H 1.0222 0.1639 0.5433 0.050 Uiso 1 1 calc R . .
C26 C 1.0078(3) 0.2673(2) 0.6166(2) 0.0439(8) Uani 1 1 d . . .
H26 H 1.0914 0.2719 0.6285 0.053 Uiso 1 1 calc R . .
C27 C 0.1029(6) 0.6421(4) 0.6107(3) 0.0968(18) Uani 1 1 d . . .
H27 H 0.0824 0.6951 0.6359 0.116 Uiso 1 1 calc R . .
C28 C 0.0178(6) 0.6009(3) 0.5653(3) 0.0857(16) Uani 1 1 d . . .
H28 H -0.0607 0.6247 0.5607 0.103 Uiso 1 1 calc R . .
C29 C 0.0439(4) 0.5234(3) 0.5248(2) 0.0602(10) Uani 1 1 d . . .
C30 C 0.1631(5) 0.4865(4) 0.5350(3) 0.0827(14) Uani 1 1 d . . .
H30 H 0.1852 0.4335 0.5103 0.099 Uiso 1 1 calc R . .
C31 C 0.2422(5) 0.5332(4) 0.5827(3) 0.0958(17) Uani 1 1 d . . .
H31 H 0.3211 0.5105 0.5893 0.115 Uiso 1 1 calc R . .
N1 N 1.0413(2) 0.54156(15) 0.80202(14) 0.0308(5) Uani 1 1 d . . .
N2 N 0.8495(2) 0.19448(15) 0.54668(14) 0.0299(5) Uani 1 1 d . . .
N3 N 0.2184(5) 0.6102(3) 0.6221(3) 0.0864(12) Uani 1 1 d . . .

loop_
_atom_site_aniso_label
_atom_site_aniso_U_11
_atom_site_aniso_U_22
_atom_site_aniso_U_33
_atom_site_aniso_U_23
_atom_site_aniso_U_13
_atom_site_aniso_U_12
Zn1 0.02674(18) 0.02286(17) 0.02702(18) 0.00051(12) 0.00049(13) 0.00273(12)
Zn2 0.0349(2) 0.02828(19) 0.02847(19) -0.00289(13) -0.00388(14) 0.00249(14)
O1 0.0524(14) 0.0457(13) 0.0264(11) -0.0072(9) -0.0080(10) 0.0248(11)
O1W 0.0442(14) 0.0428(14) 0.0501(15) 0.0009(11) -0.0016(11) 0.0017(11)
O2 0.0443(12) 0.0239(10) 0.0342(11) -0.0043(9) -0.0027(9) 0.0083(9)
O3 0.0333(12) 0.0535(13) 0.0270(11) -0.0069(10) -0.0004(9) -0.0059(10)
O4 0.0248(11) 0.0461(13) 0.0341(11) -0.0075(9) 0.0016(9) -0.0019(9)
O5 0.0585(15) 0.0298(11) 0.0387(12) -0.0108(9) -0.0107(11) 0.0121(10)
O6 0.0341(12) 0.0415(12) 0.0306(11) 0.0005(9) 0.0042(9) 0.0025(9)
O7 0.0470(14) 0.0437(13) 0.0465(13) 0.0094(11) 0.0142(11) 0.0165(11)
O8 0.094(2) 0.0670(19) 0.0557(17) 0.0089(14) -0.0143(16) 0.0307(17)
O9 0.0513(15) 0.0259(12) 0.0851(19) 0.0055(12) 0.0233(13) 0.0045(11)
C1 0.0211(14) 0.0285(15) 0.0334(16) -0.0035(12) -0.0033(11) 0.0034(11)
C2 0.0294(15) 0.0229(14) 0.0259(14) -0.0005(11) -0.0002(11) 0.0026(11)
C3 0.0271(16) 0.0360(16) 0.0438(17) -0.0090(14) -0.0037(13) 0.0083(13)
C4 0.0363(17) 0.0353(16) 0.0421(18) -0.0101(14) -0.0072(14) -0.0017(13)
C5 0.0435(18) 0.0242(14) 0.0321(15) -0.0058(12) 0.0002(13) 0.0010(13)
C6 0.0281(16) 0.0294(15) 0.0376(16) -0.0039(13) 0.0004(12) 0.0073(12)
C7 0.0275(14) 0.0213(13) 0.0263(13) 0.0001(11) -0.0006(11) 0.0014(11)
C8 0.0265(15) 0.0214(13) 0.0309(15) 0.0019(11) -0.0005(11) 0.0039(11)
C9 0.0252(15) 0.0253(14) 0.0344(16) -0.0027(12) 0.0031(12) -0.0068(12)
C10 0.0268(15) 0.0245(14) 0.0352(15) -0.0027(12) 0.0027(12) -0.0035(11)
C11 0.0379(17) 0.0277(15) 0.0310(15) -0.0018(12) -0.0006(12) -0.0030(12)
C12 0.0371(17) 0.0218(14) 0.0396(17) -0.0082(12) -0.0057(13) 0.0007(12)
C13 0.0464(19) 0.0307(16) 0.0396(17) -0.0094(13) 0.0095(14) 0.0001(14)
C14 0.053(2) 0.0312(16) 0.0333(16) 0.0008(13) 0.0100(14) -0.0016(14)
C15 0.0349(17) 0.0251(15) 0.0398(17) 0.0002(12) 0.0059(13) -0.0029(12)
C16 0.052(2) 0.0369(19) 0.0434(19) 0.0092(15) 0.0191(16) 0.0083(16)
C17 0.0380(19) 0.0440(19) 0.0483(19) -0.0193(15) 0.0028(15) 0.0050(14)
C18 0.0328(18) 0.0479(19) 0.052(2) -0.0182(16) -0.0001(15) 0.0009(15)
C19 0.0347(16) 0.0246(14) 0.0314(15) -0.0007(12) -0.0033(12) -0.0004(12)
C20 0.0378(18) 0.0320(16) 0.054(2) -0.0144(14) -0.0113(15) 0.0091(13)
C21 0.0344(17) 0.0339(16) 0.0502(19) -0.0099(14) -0.0135(14) 0.0050(13)
C22 0.0339(16) 0.0256(14) 0.0300(15) -0.0012(12) -0.0030(12) -0.0017(12)
C23 0.0337(18) 0.048(2) 0.067(2) -0.0302(18) -0.0033(16) 0.0061(15)
C24 0.0286(17) 0.053(2) 0.067(2) -0.0281(18) -0.0041(16) -0.0016(15)
C25 0.0317(17) 0.0422(18) 0.0500(19) -0.0172(15) -0.0026(14) 0.0078(14)
C26 0.0284(17) 0.0474(19) 0.055(2) -0.0185(16) -0.0093(14) 0.0031(14)
C27 0.127(5) 0.070(3) 0.091(4) -0.006(3) -0.032(4) 0.011(3)
C28 0.106(4) 0.068(3) 0.081(3) -0.008(3) -0.029(3) 0.020(3)
C29 0.071(3) 0.066(3) 0.044(2) 0.0066(19) 0.0085(18) 0.002(2)
C30 0.075(3) 0.104(4) 0.069(3) -0.023(3) 0.014(2) -0.011(3)
C31 0.070(3) 0.125(5) 0.092(4) -0.008(4) 0.004(3) 0.005(3)
N1 0.0383(14) 0.0261(12) 0.0277(12) -0.0021(10) -0.0028(10) -0.0015(10)
N2 0.0313(13) 0.0240(12) 0.0344(13) -0.0059(10) 0.0007(10) -0.0039(10)
N3 0.107(4) 0.085(3) 0.067(3) -0.003(2) -0.006(2) 0.000(3)

loop_
_atom_type_symbol
_atom_type_description
_atom_type_scat_dispersion_real
_atom_type_scat_dispersion_imag
_atom_type_scat_source
C C 0.0033 0.0016 'International Tables Vol C Tables 4.2.6.8 and 6.1.1.4'
H H 0.0000 0.0000 'International Tables Vol C Tables 4.2.6.8 and 6.1.1.4'
N N 0.0061 0.0033 'International Tables Vol C Tables 4.2.6.8 and 6.1.1.4'
O O 0.0106 0.0060 'International Tables Vol C Tables 4.2.6.8 and 6.1.1.4'
Zn Zn 0.2839 1.4301 'International Tables Vol C Tables 4.2.6.8 and 6.1.1.4'

loop_
_geom_angle_atom_site_label_1
_geom_angle_atom_site_label_2
_geom_angle_atom_site_label_3
_geom_angle
_geom_angle_site_symmetry_1
_geom_angle_site_symmetry_3
_geom_angle_publ_flag
O4 Zn1 O2 112.31(9) . 3_767 ?
O4 Zn1 O6 117.49(9) . 2_647 ?
O2 Zn1 O6 110.85(9) 3_767 2_647 ?
O4 Zn1 N2 105.33(9) . 2_656 ?
O2 Zn1 N2 101.34(9) 3_767 2_656 ?
O6 Zn1 N2 107.97(9) 2_647 2_656 ?
O1 Zn2 O9 164.88(10) . 3_777 ?
O1 Zn2 N1 93.85(9) . . ?
O9 Zn2 N1 101.25(10) 3_777 . ?
O1 Zn2 O3 88.01(9) . . ?
O9 Zn2 O3 90.87(9) 3_777 . ?
N1 Zn2 O3 91.18(9) . . ?
O1 Zn2 O1W 90.41(9) . . ?
O9 Zn2 O1W 89.48(9) 3_777 . ?
N1 Zn2 O1W 93.43(9) . . ?
O3 Zn2 O1W 175.22(8) . . ?
O1 Zn2 O8 108.55(9) . 3_777 ?
O9 Zn2 O8 56.63(10) 3_777 3_777 ?
N1 Zn2 O8 156.38(9) . 3_777 ?
O3 Zn2 O8 96.87(10) . 3_777 ?
O1W Zn2 O8 79.37(10) . 3_777 ?
O1 Zn2 C16 136.19(11) . 3_777 ?
O9 Zn2 C16 29.04(11) 3_777 3_777 ?
N1 Zn2 C16 129.53(11) . 3_777 ?
O3 Zn2 C16 95.80(9) . 3_777 ?
O1W Zn2 C16 82.25(10) . 3_777 ?
O8 Zn2 C16 27.65(11) 3_777 3_777 ?
C1 O1 Zn2 127.21(19) . . ?
Zn2 O1W H1WA 122(3) . . ?
Zn2 O1W H1WB 111(3) . . ?
H1WA O1W H1WB 104(4) . . ?
C1 O2 Zn1 116.10(18) . 3_767 ?
C8 O3 Zn2 133.32(19) . . ?
C8 O4 Zn1 122.72(18) . . ?
C12 O5 C5 120.0(2) . . ?
C9 O6 Zn1 120.07(18) . 2_657 ?
C16 O8 Zn2 83.5(2) . 3_777 ?
C16 O9 Zn2 98.5(2) . 3_777 ?
O2 C1 O1 121.7(3) . . ?
O2 C1 C2 116.6(2) . . ?
O1 C1 C2 121.5(2) . . ?
C3 C2 C7 118.4(3) . . ?
C3 C2 C1 114.6(2) . . ?
C7 C2 C1 127.0(2) . . ?
C2 C3 C4 120.2(3) . . ?
C2 C3 H3 119.9 . . ?
C4 C3 H3 119.9 . . ?
C5 C4 C3 121.0(3) . . ?
C5 C4 H4 119.5 . . ?
C3 C4 H4 119.5 . . ?
C6 C5 C4 120.1(3) . . ?
C6 C5 O5 119.9(3) . . ?
C4 C5 O5 119.8(3) . . ?
C5 C6 C7 118.9(3) . . ?
C5 C6 H6 120.5 . . ?
C7 C6 H6 120.5 . . ?
C2 C7 C6 121.2(3) . . ?
C2 C7 C8 122.9(2) . . ?
C6 C7 C8 115.7(2) . . ?
O3 C8 O4 125.8(3) . . ?
O3 C8 C7 118.5(3) . . ?
O4 C8 C7 115.7(2) . . ?
O7 C9 O6 122.0(3) . . ?
O7 C9 C10 120.6(3) . . ?
O6 C9 C10 117.2(2) . . ?
C11 C10 C15 117.6(3) . . ?
C11 C10 C9 119.0(3) . . ?
C15 C10 C9 123.1(3) . . ?
C10 C11 C12 120.8(3) . . ?
C10 C11 H11 119.6 . . ?
C12 C11 H11 119.6 . . ?
O5 C12 C13 121.7(3) . . ?
O5 C12 C11 116.3(3) . . ?
C13 C12 C11 122.0(3) . . ?
C14 C13 C12 117.3(3) . . ?
C14 C13 H13 121.4 . . ?
C12 C13 H13 121.4 . . ?
C13 C14 C15 122.1(3) . . ?
C13 C14 H14 118.9 . . ?
C15 C14 H14 118.9 . . ?
C10 C15 C14 120.1(3) . . ?
C10 C15 C16 121.4(3) . . ?
C14 C15 C16 118.5(3) . . ?
O8 C16 O9 121.2(3) . . ?
O8 C16 C15 119.9(3) . . ?
O9 C16 C15 118.8(3) . . ?
O8 C16 Zn2 68.8(2) . 3_777 ?
O9 C16 Zn2 52.51(17) . 3_777 ?
C15 C16 Zn2 171.0(3) . 3_777 ?
N1 C17 C18 121.3(3) . . ?
N1 C17 H17 119.4 . . ?
C18 C17 H17 119.4 . . ?
C17 C18 C19 121.1(3) . . ?
C17 C18 H18 119.5 . . ?
C19 C18 H18 119.5 . . ?
C20 C19 C18 117.2(3) . . ?
C20 C19 C22 119.7(3) . . ?
C18 C19 C22 123.1(3) . . ?
C21 C20 C19 117.9(3) . . ?
C21 C20 H20 121.0 . . ?
C19 C20 H20 121.0 . . ?
N1 C21 C20 124.7(3) . . ?
N1 C21 H21 117.6 . . ?
C20 C21 H21 117.6 . . ?
C23 C22 C26 116.9(3) . . ?
C23 C22 C19 119.1(3) . . ?
C26 C22 C19 123.9(3) . . ?
C24 C23 C22 118.7(3) . . ?
C24 C23 H23 120.7 . . ?
C22 C23 H23 120.7 . . ?
C23 C24 N2 124.1(3) . . ?
C23 C24 H24 118.0 . . ?
N2 C24 H24 118.0 . . ?
N2 C25 C26 121.5(3) . . ?
N2 C25 H25 119.3 . . ?
C26 C25 H25 119.3 . . ?
C25 C26 C22 121.1(3) . . ?
C25 C26 H26 119.5 . . ?
C22 C26 H26 119.5 . . ?
C28 C27 N3 122.9(5) . . ?
C28 C27 H27 118.5 . . ?
N3 C27 H27 118.5 . . ?
C27 C28 C29 121.1(5) . . ?
C27 C28 H28 119.4 . . ?
C29 C28 H28 119.4 . . ?
C28 C29 C30 118.4(4) . . ?
C28 C29 C29 123.4(5) . 3_566 ?
C30 C29 C29 118.1(5) . 3_566 ?
C31 C30 C29 115.6(5) . . ?
C31 C30 H30 122.2 . . ?
C29 C30 H30 122.2 . . ?
C30 C31 N3 126.6(6) . . ?
C30 C31 H31 116.7 . . ?
N3 C31 H31 116.7 . . ?
C17 N1 C21 117.7(3) . . ?
C17 N1 Zn2 121.4(2) . . ?
C21 N1 Zn2 120.9(2) . . ?
C25 N2 C24 117.6(3) . . ?
C25 N2 Zn1 122.3(2) . 2_646 ?
C24 N2 Zn1 120.1(2) . 2_646 ?
C27 N3 C31 115.3(5) . . ?

loop_
_geom_bond_atom_site_label_1
_geom_bond_atom_site_label_2
_geom_bond_distance
_geom_bond_site_symmetry_2
_geom_bond_publ_flag
Zn1 O4 1.915(2) . ?
Zn1 O2 1.9786(19) 3_767 ?
Zn1 O6 1.998(2) 2_647 ?
Zn1 N2 2.011(2) 2_656 ?
Zn2 O1 1.953(2) . ?
Zn2 O9 2.042(2) 3_777 ?
Zn2 N1 2.045(2) . ?
Zn2 O3 2.148(2) . ?
Zn2 O1W 2.238(3) . ?
Zn2 O8 2.389(3) 3_777 ?
Zn2 C16 2.546(3) 3_777 ?
O1 C1 1.246(3) . ?
O1W H1WA 0.813(18) . ?
O1W H1WB 0.826(18) . ?
O2 C1 1.235(3) . ?
O2 Zn1 1.9786(19) 3_767 ?
O3 C8 1.243(3) . ?
O4 C8 1.292(3) . ?
O5 C12 1.371(4) . ?
O5 C5 1.396(3) . ?
O6 C9 1.264(3) . ?
O6 Zn1 1.998(2) 2_657 ?
O7 C9 1.217(3) . ?
O8 C16 1.189(5) . ?
O8 Zn2 2.389(3) 3_777 ?
O9 C16 1.249(4) . ?
O9 Zn2 2.042(2) 3_777 ?
C1 C2 1.519(4) . ?
C2 C3 1.351(4) . ?
C2 C7 1.400(4) . ?
C3 C4 1.392(4) . ?
C3 H3 0.9300 . ?
C4 C5 1.377(4) . ?
C4 H4 0.9300 . ?
C5 C6 1.348(4) . ?
C6 C7 1.402(4) . ?
C6 H6 0.9300 . ?
C7 C8 1.470(4) . ?
C9 C10 1.536(4) . ?
C10 C11 1.380(4) . ?
C10 C15 1.406(4) . ?
C11 C12 1.406(4) . ?
C11 H11 0.9300 . ?
C12 C13 1.379(4) . ?
C13 C14 1.370(4) . ?
C13 H13 0.9300 . ?
C14 C15 1.410(4) . ?
C14 H14 0.9300 . ?
C15 C16 1.491(4) . ?
C16 Zn2 2.546(3) 3_777 ?
C17 N1 1.315(4) . ?
C17 C18 1.352(4) . ?
C17 H17 0.9300 . ?
C18 C19 1.410(4) . ?
C18 H18 0.9300 . ?
C19 C20 1.363(4) . ?
C19 C22 1.466(4) . ?
C20 C21 1.358(4) . ?
C20 H20 0.9300 . ?
C21 N1 1.346(4) . ?
C21 H21 0.9300 . ?
C22 C23 1.361(4) . ?
C22 C26 1.401(4) . ?
C23 C24 1.346(4) . ?
C23 H23 0.9300 . ?
C24 N2 1.352(4) . ?
C24 H24 0.9300 . ?
C25 N2 1.311(4) . ?
C25 C26 1.349(4) . ?
C25 H25 0.9300 . ?
C26 H26 0.9300 . ?
C27 C28 1.328(7) . ?
C27 N3 1.356(7) . ?
C27 H27 0.9300 . ?
C28 C29 1.377(6) . ?
C28 H28 0.9300 . ?
C29 C30 1.420(7) . ?
C29 C29 1.424(8) 3_566 ?
C30 C31 1.347(7) . ?
C30 H30 0.9300 . ?
C31 N3 1.358(7) . ?
C31 H31 0.9300 . ?
N2 Zn1 2.011(2) 2_646 ?

loop_
_geom_torsion_atom_site_label_1
_geom_torsion_atom_site_label_2
_geom_torsion_atom_site_label_3
_geom_torsion_atom_site_label_4
_geom_torsion
_geom_torsion_site_symmetry_1
_geom_torsion_site_symmetry_2
_geom_torsion_site_symmetry_3
_geom_torsion_site_symmetry_4
_geom_torsion_publ_flag
O9 Zn2 O1 C1 56.7(5) 3_777 . . . ?
N1 Zn2 O1 C1 -120.3(3) . . . . ?
O3 Zn2 O1 C1 -29.2(3) . . . . ?
O1W Zn2 O1 C1 146.3(3) . . . . ?
O8 Zn2 O1 C1 67.3(3) 3_777 . . . ?
C16 Zn2 O1 C1 67.1(3) 3_777 . . . ?
O1 Zn2 O3 C8 67.2(3) . . . . ?
O9 Zn2 O3 C8 -97.7(3) 3_777 . . . ?
N1 Zn2 O3 C8 161.0(3) . . . . ?
O8 Zn2 O3 C8 -41.2(3) 3_777 . . . ?
C16 Zn2 O3 C8 -69.0(3) 3_777 . . . ?
O2 Zn1 O4 C8 35.0(2) 3_767 . . . ?
O6 Zn1 O4 C8 165.34(19) 2_647 . . . ?
N2 Zn1 O4 C8 -74.4(2) 2_656 . . . ?
Zn1 O2 C1 O1 -12.7(4) 3_767 . . . ?
Zn1 O2 C1 C2 171.83(18) 3_767 . . . ?
Zn2 O1 C1 O2 149.2(2) . . . . ?
Zn2 O1 C1 C2 -35.6(4) . . . . ?
O2 C1 C2 C3 61.5(4) . . . . ?
O1 C1 C2 C3 -113.9(3) . . . . ?
O2 C1 C2 C7 -115.8(3) . . . . ?
O1 C1 C2 C7 68.7(4) . . . . ?
C7 C2 C3 C4 -3.6(4) . . . . ?
C1 C2 C3 C4 178.8(3) . . . . ?
C2 C3 C4 C5 1.8(5) . . . . ?
C3 C4 C5 C6 2.2(5) . . . . ?
C3 C4 C5 O5 176.3(3) . . . . ?
C12 O5 C5 C6 -58.7(4) . . . . ?
C12 O5 C5 C4 127.2(3) . . . . ?
C4 C5 C6 C7 -4.1(5) . . . . ?
O5 C5 C6 C7 -178.2(3) . . . . ?
C3 C2 C7 C6 1.7(4) . . . . ?
C1 C2 C7 C6 178.9(3) . . . . ?
C3 C2 C7 C8 -174.4(3) . . . . ?
C1 C2 C7 C8 2.9(4) . . . . ?
C5 C6 C7 C2 2.2(4) . . . . ?
C5 C6 C7 C8 178.5(3) . . . . ?
Zn2 O3 C8 O4 160.9(2) . . . . ?
Zn2 O3 C8 C7 -17.4(4) . . . . ?
Zn1 O4 C8 O3 3.7(4) . . . . ?
Zn1 O4 C8 C7 -177.96(17) . . . . ?
C2 C7 C8 O3 -39.6(4) . . . . ?
C6 C7 C8 O3 144.1(3) . . . . ?
C2 C7 C8 O4 141.9(3) . . . . ?
C6 C7 C8 O4 -34.3(3) . . . . ?
Zn1 O6 C9 O7 18.1(4) 2_657 . . . ?
Zn1 O6 C9 C10 -157.76(18) 2_657 . . . ?
O7 C9 C10 C11 -160.7(3) . . . . ?
O6 C9 C10 C11 15.3(4) . . . . ?
O7 C9 C10 C15 13.3(4) . . . . ?
O6 C9 C10 C15 -170.8(3) . . . . ?
C15 C10 C11 C12 -0.6(4) . . . . ?
C9 C10 C11 C12 173.7(3) . . . . ?
C5 O5 C12 C13 -27.2(4) . . . . ?
C5 O5 C12 C11 155.7(3) . . . . ?
C10 C11 C12 O5 175.8(3) . . . . ?
C10 C11 C12 C13 -1.2(5) . . . . ?
O5 C12 C13 C14 -174.8(3) . . . . ?
C11 C12 C13 C14 2.1(5) . . . . ?
C12 C13 C14 C15 -1.2(5) . . . . ?
C11 C10 C15 C14 1.4(4) . . . . ?
C9 C10 C15 C14 -172.6(3) . . . . ?
C11 C10 C15 C16 -175.5(3) . . . . ?
C9 C10 C15 C16 10.5(4) . . . . ?
C13 C14 C15 C10 -0.5(5) . . . . ?
C13 C14 C15 C16 176.5(3) . . . . ?
Zn2 O8 C16 O9 -4.6(3) 3_777 . . . ?
Zn2 O8 C16 C15 178.1(3) 3_777 . . . ?
Zn2 O9 C16 O8 5.4(4) 3_777 . . . ?
Zn2 O9 C16 C15 -177.3(2) 3_777 . . . ?
C10 C15 C16 O8 -115.2(4) . . . . ?
C14 C15 C16 O8 67.9(4) . . . . ?
C10 C15 C16 O9 67.5(4) . . . . ?
C14 C15 C16 O9 -109.5(4) . . . . ?
N1 C17 C18 C19 -0.5(5) . . . . ?
C17 C18 C19 C20 2.7(5) . . . . ?
C17 C18 C19 C22 -176.4(3) . . . . ?
C18 C19 C20 C21 -2.3(5) . . . . ?
C22 C19 C20 C21 176.8(3) . . . . ?
C19 C20 C21 N1 -0.3(5) . . . . ?
C20 C19 C22 C23 178.9(3) . . . . ?
C18 C19 C22 C23 -2.0(5) . . . . ?
C20 C19 C22 C26 -0.4(5) . . . . ?
C18 C19 C22 C26 178.7(3) . . . . ?
C26 C22 C23 C24 -2.4(5) . . . . ?
C19 C22 C23 C24 178.2(3) . . . . ?
C22 C23 C24 N2 0.1(6) . . . . ?
N2 C25 C26 C22 0.5(5) . . . . ?
C23 C22 C26 C25 2.2(5) . . . . ?
C19 C22 C26 C25 -178.5(3) . . . . ?
N3 C27 C28 C29 -1.8(9) . . . . ?
C27 C28 C29 C30 2.2(8) . . . . ?
C27 C28 C29 C29 -180.0(5) . . . 3_566 ?
C28 C29 C30 C31 -1.8(7) . . . . ?
C29 C29 C30 C31 -179.7(5) 3_566 . . . ?
C29 C30 C31 N3 1.0(8) . . . . ?
C18 C17 N1 C21 -2.1(5) . . . . ?
C18 C17 N1 Zn2 177.2(3) . . . . ?
C20 C21 N1 C17 2.6(5) . . . . ?
C20 C21 N1 Zn2 -176.8(3) . . . . ?
O1 Zn2 N1 C17 136.7(3) . . . . ?
O9 Zn2 N1 C17 -42.5(3) 3_777 . . . ?
O3 Zn2 N1 C17 48.6(3) . . . . ?
O1W Zn2 N1 C17 -132.7(2) . . . . ?
O8 Zn2 N1 C17 -61.6(4) 3_777 . . . ?
C16 Zn2 N1 C17 -49.9(3) 3_777 . . . ?
O1 Zn2 N1 C21 -44.0(2) . . . . ?
O9 Zn2 N1 C21 136.8(2) 3_777 . . . ?
O3 Zn2 N1 C21 -132.1(2) . . . . ?
O1W Zn2 N1 C21 46.7(2) . . . . ?
O8 Zn2 N1 C21 117.7(3) 3_777 . . . ?
C16 Zn2 N1 C21 129.4(2) 3_777 . . . ?
C26 C25 N2 C24 -2.8(5) . . . . ?
C26 C25 N2 Zn1 177.8(3) . . . 2_646 ?
C23 C24 N2 C25 2.6(6) . . . . ?
C23 C24 N2 Zn1 -178.0(3) . . . 2_646 ?
C28 C27 N3 C31 0.9(8) . . . . ?
C30 C31 N3 C27 -0.5(9) . . . . ?
